data_2215732
loop_
_publ_author_name
'Yang, Shu-Ping'
'Han, Li-Jun'
'Wang, Da-Qi'
'Wang, Bo'

_publ_section_title
;Bis{2,2'-[ethane-1,2-diylbis(iminomethylene)]diphenolato-\k^2^<i>O</i>,<i>N</i>,<i>N</i>',<i>O</i>'}cerium(IV)
 chloroform solvate
;
_journal_coeditor_code AT2424
_journal_issue 11
_journal_name_full 'Acta Crystallographica Section E'
_journal_page_first m2777
_journal_page_last m2778
_journal_paper_doi 10.1107/S160053680705101X
_journal_volume 63
_journal_year 2007
_chemical_formula_iupac '[Ce (C16 H18 N2 O2)2] , C H Cl3'
_chemical_formula_moiety 'C32 H36 Ce N4 O4 , C H Cl3'
_chemical_formula_sum 'C33 H37 Ce Cl3 N4 O4'
_chemical_formula_weight 800.14
_chemical_name_systematic
;
Bis{2,2'-[ethane-1,2-diylbis(iminomethylene)]diphenolato-
\k^4^O,N,N',O'}cerium(IV) chloroform solvate
;
_space_group_IT_number 14
_symmetry_cell_setting monoclinic
_symmetry_space_group_name_Hall '-P 2yn'
_symmetry_space_group_name_H-M 'P 1 21/n 1'
_atom_sites_solution_hydrogens geom
_atom_sites_solution_primary direct
_atom_sites_solution_secondary difmap
_audit_creation_method SHELXL97
_cell_angle_alpha 90.00
_cell_angle_beta 104.263(2)
_cell_angle_gamma 90.00
_cell_formula_units_Z 4
_cell_length_a 12.4930(10)
_cell_length_b 14.199(2)
_cell_length_c 20.253(2)
_cell_measurement_reflns_used 5182
_cell_measurement_temperature 298(2)
_cell_measurement_theta_max 25.397
_cell_measurement_theta_min 2.327
_cell_volume 3481.9(7)
_computing_cell_refinement 'SAINT (Siemens, 1996)'
_computing_data_collection 'SMART (Siemens, 1996)'
_computing_data_reduction 'SAINT (Siemens, 1996)'
_computing_molecular_graphics 'SHELXTL (Sheldrick, 1997b)'
_computing_publication_material 'SHELXTL (Sheldrick, 1997b)'
_computing_structure_refinement 'SHELXL97 (Sheldrick, 1997a)'
_computing_structure_solution 'SHELXS97 (Sheldrick, 1997a)'
_diffrn_ambient_temperature 298(2)
_diffrn_measured_fraction_theta_full 0.999
_diffrn_measured_fraction_theta_max 0.999
_diffrn_measurement_device_type 'Bruker SMART CCD area-detector'
_diffrn_measurement_method '\f and \w'
_diffrn_radiation_monochromator graphite
_diffrn_radiation_source 'fine-focus sealed tube'
_diffrn_radiation_type MoK\a
_diffrn_radiation_wavelength 0.71073
_diffrn_reflns_av_R_equivalents 0.0637
_diffrn_reflns_av_sigmaI/netI 0.0739
_diffrn_reflns_limit_h_max 14
_diffrn_reflns_limit_h_min -13
_diffrn_reflns_limit_k_max 16
_diffrn_reflns_limit_k_min -16
_diffrn_reflns_limit_l_max 24
_diffrn_reflns_limit_l_min -18
_diffrn_reflns_number 17037
_diffrn_reflns_theta_full 25.01
_diffrn_reflns_theta_max 25.01
_diffrn_reflns_theta_min 1.75
_diffrn_standards_number 0
_exptl_absorpt_coefficient_mu 1.579
_exptl_absorpt_correction_T_max 0.5779
_exptl_absorpt_correction_T_min 0.4664
_exptl_absorpt_correction_type multi-scan
_exptl_absorpt_process_details '(SADABS; Sheldrick, 1996)'
_exptl_crystal_colour 'dark red'
_exptl_crystal_density_diffrn 1.526
_exptl_crystal_density_method 'not measured'
_exptl_crystal_description block
_exptl_crystal_F_000 1616
_exptl_crystal_size_max 0.57
_exptl_crystal_size_mid 0.51
_exptl_crystal_size_min 0.39
_refine_diff_density_max 1.500
_refine_diff_density_min -0.766
_refine_ls_extinction_method none
_refine_ls_goodness_of_fit_ref 1.056
_refine_ls_hydrogen_treatment constr
_refine_ls_matrix_type full
_refine_ls_number_parameters 406
_refine_ls_number_reflns 6130
_refine_ls_number_restraints 0
_refine_ls_restrained_S_all 1.056
_refine_ls_R_factor_all 0.0814
_refine_ls_R_factor_gt 0.0457
_refine_ls_shift/su_max 0.000
_refine_ls_shift/su_mean 0.000
_refine_ls_structure_factor_coef Fsqd
_refine_ls_weighting_details 'calc w = 1/[\s^2^(Fo^2^)+(0.0568P)^2^] where P=(Fo^2^+2Fc^2^)/3'
_refine_ls_weighting_scheme calc
_refine_ls_wR_factor_gt 0.1161
_refine_ls_wR_factor_ref 0.1285
_reflns_number_gt 3810
_reflns_number_total 6130
_reflns_threshold_expression I>2\s(I)
_cod_data_source_file at2424.cif
_cod_data_source_block I
_cod_original_cell_volume 3481.8(7)
_cod_original_sg_symbol_H-M 'P 21/n'
_cod_database_code 2215732
_cod_database_fobs_code 2215732

loop_
_symmetry_equiv_pos_as_xyz
'x, y, z'
'-x+1/2, y+1/2, -z+1/2'
'-x, -y, -z'
'x-1/2, -y-1/2, z-1/2'

loop_
_atom_site_type_symbol
_atom_site_label
_atom_site_fract_x
_atom_site_fract_y
_atom_site_fract_z
_atom_site_U_iso_or_equiv
_atom_site_adp_type
_atom_site_calc_flag
_atom_site_refinement_flags
_atom_site_occupancy
Ce Ce1 0.49514(2) 0.39970(2) 0.249313(17) 0.03636(13) Uani d . 1
N N1 0.6295(3) 0.3382(3) 0.1791(2) 0.0420(12) Uani d . 1
H H1 0.6932 0.3713 0.1942 0.050 Uiso calc R 1
N N2 0.5780(3) 0.2327(3) 0.2880(2) 0.0403(12) Uani d . 1
H H2 0.5283 0.1900 0.2649 0.048 Uiso calc R 1
N N3 0.4776(3) 0.5594(3) 0.3112(3) 0.0437(12) Uani d . 1
H H3 0.4642 0.5447 0.3522 0.052 Uiso calc R 1
N N4 0.2960(3) 0.4716(3) 0.2136(3) 0.0425(12) Uani d . 1
H H4 0.2902 0.4974 0.1718 0.051 Uiso calc R 1
O O1 0.4930(3) 0.4995(3) 0.1663(2) 0.0506(11) Uani d . 1
O O2 0.4336(3) 0.3579(3) 0.3389(2) 0.0499(11) Uani d . 1
O O3 0.6658(3) 0.4371(3) 0.3088(2) 0.0518(11) Uani d . 1
O O4 0.3878(3) 0.2954(3) 0.1861(2) 0.0473(11) Uani d . 1
C C1 0.5930(5) 0.3567(4) 0.1052(3) 0.0505(16) Uani d . 1
H H1A 0.5171 0.3361 0.0885 0.061 Uiso calc R 1
H H1B 0.6384 0.3206 0.0817 0.061 Uiso calc R 1
C C2 0.6012(4) 0.4591(4) 0.0896(3) 0.0451(16) Uani d . 1
C C3 0.5489(4) 0.5277(4) 0.1208(3) 0.0434(15) Uani d . 1
C C4 0.5554(5) 0.6209(5) 0.1045(3) 0.0536(17) Uani d . 1
H H4A 0.5212 0.6665 0.1251 0.064 Uiso calc R 1
C C5 0.6131(6) 0.6465(6) 0.0573(4) 0.066(2) Uani d . 1
H H5 0.6156 0.7099 0.0461 0.079 Uiso calc R 1
C C6 0.6669(6) 0.5825(6) 0.0260(4) 0.069(2) Uani d . 1
H H6 0.7063 0.6017 -0.0051 0.083 Uiso calc R 1
C C7 0.6602(5) 0.4894(5) 0.0424(3) 0.0632(19) Uani d . 1
H H7 0.6957 0.4447 0.0217 0.076 Uiso calc R 1
C C8 0.5915(5) 0.2124(5) 0.3613(3) 0.0563(18) Uani d . 1
H H8A 0.6323 0.2633 0.3881 0.068 Uiso calc R 1
H H8B 0.6340 0.1550 0.3731 0.068 Uiso calc R 1
C C9 0.4812(5) 0.2014(4) 0.3783(3) 0.0480(15) Uani d . 1
C C10 0.4068(5) 0.2771(5) 0.3661(3) 0.0470(16) Uani d . 1
C C11 0.3065(5) 0.2667(5) 0.3833(3) 0.0584(18) Uani d . 1
H H11 0.2557 0.3158 0.3757 0.070 Uiso calc R 1
C C12 0.2818(6) 0.1829(6) 0.4119(4) 0.070(2) Uani d . 1
H H12 0.2142 0.1768 0.4230 0.084 Uiso calc R 1
C C13 0.3541(7) 0.1099(5) 0.4239(4) 0.070(2) Uani d . 1
H H13 0.3363 0.0542 0.4429 0.084 Uiso calc R 1
C C14 0.4530(6) 0.1194(5) 0.4076(3) 0.0605(18) Uani d . 1
H H14 0.5030 0.0697 0.4162 0.073 Uiso calc R 1
C C15 0.6596(5) 0.2388(4) 0.1918(4) 0.0574(19) Uani d . 1
H H15A 0.7254 0.2253 0.1762 0.069 Uiso calc R 1
H H15B 0.6003 0.1992 0.1665 0.069 Uiso calc R 1
C C16 0.6807(5) 0.2169(4) 0.2665(3) 0.0523(17) Uani d . 1
H H16A 0.7042 0.1520 0.2748 0.063 Uiso calc R 1
H H16B 0.7388 0.2574 0.2922 0.063 Uiso calc R 1
C C17 0.5802(4) 0.6174(4) 0.3255(3) 0.0530(17) Uani d . 1
H H17A 0.5643 0.6796 0.3405 0.064 Uiso calc R 1
H H17B 0.6046 0.6247 0.2839 0.064 Uiso calc R 1
C C18 0.6705(5) 0.5735(5) 0.3788(3) 0.0476(16) Uani d . 1
C C19 0.7083(5) 0.4835(5) 0.3672(3) 0.0513(17) Uani d . 1
C C20 0.7945(5) 0.4448(5) 0.4167(4) 0.0617(19) Uani d . 1
H H20 0.8211 0.3853 0.4100 0.074 Uiso calc R 1
C C21 0.8406(6) 0.4933(7) 0.4752(4) 0.079(3) Uani d . 1
H H21 0.8982 0.4659 0.5074 0.095 Uiso calc R 1
C C22 0.8046(6) 0.5810(6) 0.4876(4) 0.080(2) Uani d . 1
H H22 0.8368 0.6133 0.5275 0.096 Uiso calc R 1
C C23 0.7188(6) 0.6199(6) 0.4389(4) 0.072(2) Uani d . 1
H H23 0.6927 0.6791 0.4467 0.086 Uiso calc R 1
C C24 0.2056(4) 0.4024(4) 0.2043(3) 0.0451(16) Uani d . 1
H H24A 0.1363 0.4363 0.1972 0.054 Uiso calc R 1
H H24B 0.2149 0.3663 0.2460 0.054 Uiso calc R 1
C C25 0.1980(4) 0.3355(4) 0.1465(3) 0.0422(15) Uani d . 1
C C26 0.2905(4) 0.2832(4) 0.1421(3) 0.0403(14) Uani d . 1
C C27 0.2786(5) 0.2156(4) 0.0908(3) 0.0548(17) Uani d . 1
H H27 0.3396 0.1804 0.0871 0.066 Uiso calc R 1
C C28 0.1775(6) 0.2002(5) 0.0456(4) 0.067(2) Uani d . 1
H H28 0.1712 0.1545 0.0119 0.081 Uiso calc R 1
C C29 0.0880(6) 0.2507(5) 0.0496(4) 0.065(2) Uani d . 1
H H29 0.0201 0.2398 0.0192 0.078 Uiso calc R 1
C C30 0.0981(5) 0.3193(5) 0.0998(3) 0.0573(18) Uani d . 1
H H30 0.0367 0.3550 0.1021 0.069 Uiso calc R 1
C C31 0.3810(5) 0.6138(4) 0.2725(4) 0.0549(18) Uani d . 1
H H31A 0.3950 0.6367 0.2303 0.066 Uiso calc R 1
H H31B 0.3681 0.6676 0.2990 0.066 Uiso calc R 1
C C32 0.2805(4) 0.5497(4) 0.2573(4) 0.0539(18) Uani d . 1
H H32A 0.2686 0.5253 0.2996 0.065 Uiso calc R 1
H H32B 0.2156 0.5856 0.2348 0.065 Uiso calc R 1
Cl Cl1 0.88566(18) 0.46389(19) 0.19706(14) 0.1116(8) Uani d . 1
Cl Cl2 1.02770(19) 0.52366(17) 0.32317(13) 0.1072(8) Uani d . 1
Cl Cl3 0.9785(2) 0.32984(16) 0.29798(18) 0.1389(12) Uani d . 1
C C33 0.9284(6) 0.4425(5) 0.2845(4) 0.069(2) Uani d . 1
H H33 0.8645 0.4487 0.3042 0.083 Uiso calc R 1

loop_
_atom_site_aniso_label
_atom_site_aniso_U_11
_atom_site_aniso_U_22
_atom_site_aniso_U_33
_atom_site_aniso_U_12
_atom_site_aniso_U_13
_atom_site_aniso_U_23
Ce1 0.03244(18) 0.0353(2) 0.0427(2) 0.00136(14) 0.01173(14) -0.00221(19)
N1 0.040(3) 0.042(3) 0.045(3) 0.004(2) 0.012(2) 0.001(3)
N2 0.037(2) 0.044(3) 0.040(3) 0.003(2) 0.010(2) 0.000(3)
N3 0.039(3) 0.047(3) 0.047(3) 0.000(2) 0.016(2) 0.003(3)
N4 0.036(2) 0.039(3) 0.054(3) 0.000(2) 0.014(2) 0.005(3)
O1 0.055(2) 0.051(3) 0.052(3) 0.0118(19) 0.025(2) 0.007(2)
O2 0.056(2) 0.051(3) 0.046(3) 0.005(2) 0.018(2) 0.007(2)
O3 0.041(2) 0.054(3) 0.057(3) -0.0004(19) 0.005(2) -0.006(3)
O4 0.035(2) 0.045(3) 0.058(3) 0.0046(18) 0.0031(19) -0.015(2)
C1 0.064(4) 0.048(4) 0.041(4) 0.008(3) 0.016(3) -0.003(3)
C2 0.043(3) 0.055(4) 0.035(4) -0.004(3) 0.004(3) 0.001(3)
C3 0.042(3) 0.051(4) 0.036(4) -0.003(3) 0.006(3) -0.003(3)
C4 0.066(4) 0.048(4) 0.044(4) -0.009(3) 0.007(3) -0.006(4)
C5 0.076(5) 0.061(5) 0.050(5) -0.025(4) -0.005(4) 0.008(4)
C6 0.069(5) 0.091(6) 0.049(5) -0.024(4) 0.016(4) 0.000(5)
C7 0.058(4) 0.083(6) 0.054(5) -0.004(4) 0.022(4) -0.008(4)
C8 0.050(4) 0.055(4) 0.059(5) 0.007(3) 0.005(3) 0.009(4)
C9 0.058(4) 0.046(4) 0.039(4) -0.007(3) 0.009(3) -0.005(3)
C10 0.054(4) 0.053(4) 0.034(4) -0.004(3) 0.010(3) -0.005(3)
C11 0.057(4) 0.073(5) 0.051(4) -0.002(3) 0.025(3) 0.002(4)
C12 0.062(4) 0.094(6) 0.060(5) -0.025(4) 0.028(4) -0.002(5)
C13 0.095(6) 0.064(5) 0.055(5) -0.025(4) 0.028(5) -0.009(4)
C14 0.078(5) 0.049(4) 0.055(5) 0.004(3) 0.019(4) -0.002(4)
C15 0.058(4) 0.053(4) 0.069(5) 0.016(3) 0.030(4) 0.005(4)
C16 0.049(3) 0.048(4) 0.065(5) 0.018(3) 0.023(3) 0.014(4)
C17 0.050(4) 0.044(4) 0.069(5) -0.013(3) 0.022(3) -0.017(4)
C18 0.040(3) 0.051(4) 0.053(4) -0.012(3) 0.015(3) -0.008(4)
C19 0.038(3) 0.072(5) 0.046(4) -0.016(3) 0.016(3) 0.001(4)
C20 0.049(4) 0.073(5) 0.063(5) -0.008(4) 0.014(4) 0.006(4)
C21 0.053(4) 0.126(8) 0.050(5) -0.021(5) -0.004(4) 0.014(6)
C22 0.078(5) 0.094(7) 0.065(6) -0.019(5) 0.008(5) -0.026(5)
C23 0.069(5) 0.075(5) 0.075(6) -0.020(4) 0.025(4) -0.017(5)
C24 0.030(3) 0.051(4) 0.056(4) 0.001(3) 0.014(3) -0.004(3)
C25 0.040(3) 0.039(4) 0.049(4) -0.008(3) 0.013(3) 0.006(3)
C26 0.041(3) 0.039(4) 0.041(4) -0.006(3) 0.011(3) 0.001(3)
C27 0.059(4) 0.049(4) 0.058(5) 0.000(3) 0.015(4) 0.005(4)
C28 0.068(5) 0.075(5) 0.054(5) -0.008(4) 0.005(4) -0.015(4)
C29 0.064(5) 0.074(5) 0.048(5) -0.010(4) -0.003(4) 0.002(4)
C30 0.046(4) 0.063(5) 0.057(5) 0.000(3) 0.001(3) 0.011(4)
C31 0.054(4) 0.041(4) 0.070(5) 0.007(3) 0.016(3) -0.015(4)
C32 0.040(3) 0.053(4) 0.072(5) 0.014(3) 0.019(3) -0.009(4)
Cl1 0.0901(15) 0.132(2) 0.109(2) -0.0049(14) 0.0177(14) 0.0137(18)
Cl2 0.1048(16) 0.0996(18) 0.113(2) -0.0105(13) 0.0196(15) -0.0147(16)
Cl3 0.133(2) 0.0693(16) 0.218(4) 0.0123(14) 0.049(2) 0.036(2)
C33 0.078(5) 0.062(5) 0.075(6) 0.007(4) 0.035(4) 0.018(5)

loop_
_atom_type_symbol
_atom_type_description
_atom_type_scat_dispersion_real
_atom_type_scat_dispersion_imag
_atom_type_scat_source
C C 0.0033 0.0016 'International Tables Vol C Tables 4.2.6.8 and 6.1.1.4'
H H 0.0000 0.0000 'International Tables Vol C Tables 4.2.6.8 and 6.1.1.4'
N N 0.0061 0.0033 'International Tables Vol C Tables 4.2.6.8 and 6.1.1.4'
O O 0.0106 0.0060 'International Tables Vol C Tables 4.2.6.8 and 6.1.1.4'
Ce Ce -0.2486 2.6331 'International Tables Vol C Tables 4.2.6.8 and 6.1.1.4'
Cl Cl 0.1484 0.1585 'International Tables Vol C Tables 4.2.6.8 and 6.1.1.4'

loop_
_geom_angle_atom_site_label_1
_geom_angle_atom_site_label_2
_geom_angle_atom_site_label_3
_geom_angle
_geom_angle_publ_flag
O4 Ce1 O1 95.7(2) y
O4 Ce1 O2 90.7(2) y
O1 Ce1 O2 149.10(10) y
O4 Ce1 O3 147.20(10) y
O1 Ce1 O3 95.1(2) y
O2 Ce1 O3 95.7(2) y
O4 Ce1 N1 80.70(10) ?
O1 Ce1 N1 71.70(10) ?
O2 Ce1 N1 139.2(2) ?
O3 Ce1 N1 73.6(2) ?
O4 Ce1 N4 72.5(2) ?
O1 Ce1 N4 72.90(10) ?
O2 Ce1 N4 80.40(10) ?
O3 Ce1 N4 140.3(2) ?
N1 Ce1 N4 132.6(2) y
O4 Ce1 N3 138.80(10) ?
O1 Ce1 N3 79.7(2) ?
O2 Ce1 N3 75.8(2) ?
O3 Ce1 N3 73.70(10) ?
N1 Ce1 N3 133.70(10) y
N4 Ce1 N3 67.10(10) y
O4 Ce1 N2 72.70(10) ?
O1 Ce1 N2 137.80(10) ?
O2 Ce1 N2 72.80(10) ?
O3 Ce1 N2 78.5(2) ?
N1 Ce1 N2 66.50(10) y
N4 Ce1 N2 135.30(10) y
N3 Ce1 N2 135.2(2) y
C15 N1 C1 110.5(5) ?
C15 N1 Ce1 113.5(3) ?
C1 N1 Ce1 114.5(3) ?
C15 N1 H1 105.8 ?
C1 N1 H1 105.8 ?
Ce1 N1 H1 105.8 ?
C16 N2 C8 112.0(4) ?
C16 N2 Ce1 110.9(3) ?
C8 N2 Ce1 114.4(3) ?
C16 N2 H2 106.3 ?
C8 N2 H2 106.3 ?
Ce1 N2 H2 106.3 ?
C31 N3 C17 111.2(5) ?
C31 N3 Ce1 110.5(3) ?
C17 N3 Ce1 113.6(3) ?
C31 N3 H3 107.1 ?
C17 N3 H3 107.1 ?
Ce1 N3 H3 107.1 ?
C32 N4 C24 111.9(4) ?
C32 N4 Ce1 112.8(3) ?
C24 N4 Ce1 114.9(3) ?
C32 N4 H4 105.4 ?
C24 N4 H4 105.4 ?
Ce1 N4 H4 105.4 ?
C3 O1 Ce1 143.7(4) ?
C10 O2 Ce1 137.1(4) ?
C19 O3 Ce1 135.0(3) ?
C26 O4 Ce1 143.9(3) ?
N1 C1 C2 111.5(5) ?
N1 C1 H1A 109.3 ?
C2 C1 H1A 109.3 ?
N1 C1 H1B 109.3 ?
C2 C1 H1B 109.3 ?
H1A C1 H1B 108.0 ?
C3 C2 C7 118.2(6) ?
C3 C2 C1 120.9(5) ?
C7 C2 C1 120.9(6) ?
O1 C3 C4 121.5(6) ?
O1 C3 C2 118.6(5) ?
C4 C3 C2 119.8(6) ?
C3 C4 C5 119.6(7) ?
C3 C4 H4A 120.2 ?
C5 C4 H4A 120.2 ?
C6 C5 C4 122.9(7) ?
C6 C5 H5 118.6 ?
C4 C5 H5 118.6 ?
C7 C6 C5 117.4(7) ?
C7 C6 H6 121.3 ?
C5 C6 H6 121.3 ?
C6 C7 C2 122.1(6) ?
C6 C7 H7 118.9 ?
C2 C7 H7 118.9 ?
N2 C8 C9 111.3(5) ?
N2 C8 H8A 109.4 ?
C9 C8 H8A 109.4 ?
N2 C8 H8B 109.4 ?
C9 C8 H8B 109.4 ?
H8A C8 H8B 108.0 ?
C14 C9 C10 119.4(6) ?
C14 C9 C8 121.7(6) ?
C10 C9 C8 118.9(6) ?
O2 C10 C11 121.6(6) ?
O2 C10 C9 120.2(5) ?
C11 C10 C9 118.3(6) ?
C10 C11 C12 120.1(7) ?
C10 C11 H11 119.9 ?
C12 C11 H11 119.9 ?
C13 C12 C11 121.5(7) ?
C13 C12 H12 119.3 ?
C11 C12 H12 119.3 ?
C12 C13 C14 119.0(7) ?
C12 C13 H13 120.5 ?
C14 C13 H13 120.5 ?
C13 C14 C9 121.7(7) ?
C13 C14 H14 119.1 ?
C9 C14 H14 119.1 ?
N1 C15 C16 110.4(5) ?
N1 C15 H15A 109.6 ?
C16 C15 H15A 109.6 ?
N1 C15 H15B 109.6 ?
C16 C15 H15B 109.6 ?
H15A C15 H15B 108.1 ?
N2 C16 C15 108.5(5) ?
N2 C16 H16A 110.0 ?
C15 C16 H16A 110.0 ?
N2 C16 H16B 110.0 ?
C15 C16 H16B 110.0 ?
H16A C16 H16B 108.4 ?
N3 C17 C18 111.7(5) ?
N3 C17 H17A 109.3 ?
C18 C17 H17A 109.3 ?
N3 C17 H17B 109.3 ?
C18 C17 H17B 109.3 ?
H17A C17 H17B 107.9 ?
C23 C18 C19 119.3(7) ?
C23 C18 C17 121.7(6) ?
C19 C18 C17 119.0(6) ?
O3 C19 C20 120.6(7) ?
O3 C19 C18 121.3(6) ?
C20 C19 C18 118.1(7) ?
C21 C20 C19 120.8(7) ?
C21 C20 H20 119.6 ?
C19 C20 H20 119.6 ?
C22 C21 C20 122.0(8) ?
C22 C21 H21 119.0 ?
C20 C21 H21 119.0 ?
C21 C22 C23 117.7(8) ?
C21 C22 H22 121.2 ?
C23 C22 H22 121.2 ?
C22 C23 C18 122.1(7) ?
C22 C23 H23 118.9 ?
C18 C23 H23 118.9 ?
N4 C24 C25 115.1(4) ?
N4 C24 H24A 108.5 ?
C25 C24 H24A 108.5 ?
N4 C24 H24B 108.5 ?
C25 C24 H24B 108.5 ?
H24A C24 H24B 107.5 ?
C30 C25 C26 119.2(6) ?
C30 C25 C24 120.9(5) ?
C26 C25 C24 119.7(5) ?
O4 C26 C27 120.0(5) ?
O4 C26 C25 121.5(5) ?
C27 C26 C25 118.5(5) ?
C28 C27 C26 121.0(6) ?
C28 C27 H27 119.5 ?
C26 C27 H27 119.5 ?
C29 C28 C27 120.7(7) ?
C29 C28 H28 119.6 ?
C27 C28 H28 119.6 ?
C28 C29 C30 119.3(6) ?
C28 C29 H29 120.3 ?
C30 C29 H29 120.3 ?
C25 C30 C29 121.3(6) ?
C25 C30 H30 119.3 ?
C29 C30 H30 119.3 ?
N3 C31 C32 108.6(5) ?
N3 C31 H31A 110.0 ?
C32 C31 H31A 110.0 ?
N3 C31 H31B 110.0 ?
C32 C31 H31B 110.0 ?
H31A C31 H31B 108.3 ?
N4 C32 C31 110.6(4) ?
N4 C32 H32A 109.5 ?
C31 C32 H32A 109.5 ?
N4 C32 H32B 109.5 ?
C31 C32 H32B 109.5 ?
H32A C32 H32B 108.1 ?
Cl3 C33 Cl2 110.8(4) ?
Cl3 C33 Cl1 109.4(4) ?
Cl2 C33 Cl1 110.4(4) ?
Cl3 C33 H33 108.7 ?
Cl2 C33 H33 108.7 ?
Cl1 C33 H33 108.7 ?

loop_
_geom_bond_atom_site_label_1
_geom_bond_atom_site_label_2
_geom_bond_distance
_geom_bond_publ_flag
Ce1 O1 2.193(4) y
Ce1 O2 2.218(4) y
Ce1 O3 2.239(4) y
Ce1 O4 2.188(4) y
Ce1 N1 2.603(4) y
Ce1 N2 2.628(4) y
Ce1 N4 2.621(4) y
Ce1 N3 2.626(5) y
N1 C15 1.467(7) ?
N1 C1 1.478(7) ?
N1 H1 0.9100 ?
N2 C16 1.471(6) ?
N2 C8 1.481(7) ?
N2 H2 0.9100 ?
N3 C31 1.484(7) ?
N3 C17 1.491(6) ?
N3 H3 0.9100 ?
N4 C32 1.460(7) ?
N4 C24 1.473(6) ?
N4 H4 0.9100 ?
O1 C3 1.347(6) ?
O2 C10 1.350(7) ?
O3 C19 1.343(7) ?
O4 C26 1.330(6) ?
C1 C2 1.497(8) ?
C1 H1A 0.9700 ?
C1 H1B 0.9700 ?
C2 C3 1.407(8) ?
C2 C7 1.410(8) ?
C3 C4 1.372(8) ?
C4 C5 1.380(9) ?
C4 H4A 0.9300 ?
C5 C6 1.380(10) ?
C5 H5 0.9300 ?
C6 C7 1.372(9) ?
C6 H6 0.9300 ?
C7 H7 0.9300 ?
C8 C9 1.510(8) ?
C8 H8A 0.9700 ?
C8 H8B 0.9700 ?
C9 C14 1.391(8) ?
C9 C10 1.402(8) ?
C10 C11 1.389(8) ?
C11 C12 1.390(9) ?
C11 H11 0.9300 ?
C12 C13 1.357(9) ?
C12 H12 0.9300 ?
C13 C14 1.362(9) ?
C13 H13 0.9300 ?
C14 H14 0.9300 ?
C15 C16 1.501(8) ?
C15 H15A 0.9700 ?
C15 H15B 0.9700 ?
C16 H16A 0.9700 ?
C16 H16B 0.9700 ?
C17 C18 1.492(8) ?
C17 H17A 0.9700 ?
C17 H17B 0.9700 ?
C18 C23 1.385(9) ?
C18 C19 1.402(8) ?
C19 C20 1.391(9) ?
C20 C21 1.369(9) ?
C20 H20 0.9300 ?
C21 C22 1.370(10) ?
C21 H21 0.9300 ?
C22 C23 1.380(10) ?
C22 H22 0.9300 ?
C23 H23 0.9300 ?
C24 C25 1.491(8) ?
C24 H24A 0.9700 ?
C24 H24B 0.9700 ?
C25 C30 1.387(8) ?
C25 C26 1.396(7) ?
C26 C27 1.394(8) ?
C27 C28 1.383(8) ?
C27 H27 0.9300 ?
C28 C29 1.348(9) ?
C28 H28 0.9300 ?
C29 C30 1.391(9) ?
C29 H29 0.9300 ?
C30 H30 0.9300 ?
C31 C32 1.519(8) ?
C31 H31A 0.9700 ?
C31 H31B 0.9700 ?
C32 H32A 0.9700 ?
C32 H32B 0.9700 ?
Cl1 C33 1.745(7) ?
Cl2 C33 1.733(8) ?
Cl3 C33 1.715(7) ?
C33 H33 0.9800 ?

loop_
_geom_hbond_atom_site_label_D
_geom_hbond_atom_site_label_H
_geom_hbond_atom_site_label_A
_geom_hbond_site_symmetry_A
_geom_hbond_distance_DH
_geom_hbond_distance_HA
_geom_hbond_distance_DA
_geom_hbond_angle_DHA
N1 H1 Cl1 . 0.91 2.73 3.604(5) 161.8
C33 H33 O3 . 0.98 2.51 3.437(7) 157.0
N2 H2 Cl2 2_645 0.91 2.94 3.762(5) 151.4
C4 H4A Cl3 2_655 0.93 2.79 3.646(7) 153.0
C29 H29 Cg1 4_454 0.93 2.85 3.626(7) 142
C31 H31B Cg2 2_555 0.97 2.79 3.712(6) 158

loop_
_geom_torsion_atom_site_label_1
_geom_torsion_atom_site_label_2
_geom_torsion_atom_site_label_3
_geom_torsion_atom_site_label_4
_geom_torsion
O4 Ce1 N1 C15 -64.5(4)
O1 Ce1 N1 C15 -163.7(4)
O2 Ce1 N1 C15 15.6(5)
O3 Ce1 N1 C15 95.0(4)
N4 Ce1 N1 C15 -120.1(4)
N3 Ce1 N1 C15 141.5(4)
N2 Ce1 N1 C15 10.7(4)
O4 Ce1 N1 C1 63.7(4)
O1 Ce1 N1 C1 -35.5(4)
O2 Ce1 N1 C1 143.8(4)
O3 Ce1 N1 C1 -136.8(4)
N4 Ce1 N1 C1 8.1(5)
N3 Ce1 N1 C1 -90.3(4)
N2 Ce1 N1 C1 138.9(4)
O4 Ce1 N2 C16 108.5(4)
O1 Ce1 N2 C16 29.4(5)
O2 Ce1 N2 C16 -155.2(4)
O3 Ce1 N2 C16 -55.5(4)
N1 Ce1 N2 C16 21.4(4)
N4 Ce1 N2 C16 148.9(4)
N3 Ce1 N2 C16 -107.8(4)
O4 Ce1 N2 C8 -123.6(4)
O1 Ce1 N2 C8 157.3(3)
O2 Ce1 N2 C8 -27.3(3)
O3 Ce1 N2 C8 72.4(4)
N1 Ce1 N2 C8 149.3(4)
N4 Ce1 N2 C8 -83.2(4)
N3 Ce1 N2 C8 20.1(4)
O4 Ce1 N3 C31 -32.3(5)
O1 Ce1 N3 C31 54.6(4)
O2 Ce1 N3 C31 -106.5(4)
O3 Ce1 N3 C31 153.1(4)
N1 Ce1 N3 C31 106.6(4)
N4 Ce1 N3 C31 -21.1(3)
N2 Ce1 N3 C31 -153.1(3)
O4 Ce1 N3 C17 -158.1(4)
O1 Ce1 N3 C17 -71.2(4)
O2 Ce1 N3 C17 127.7(4)
O3 Ce1 N3 C17 27.3(4)
N1 Ce1 N3 C17 -19.2(5)
N4 Ce1 N3 C17 -146.9(4)
N2 Ce1 N3 C17 81.1(4)
O4 Ce1 N4 C32 161.1(4)
O1 Ce1 N4 C32 -97.0(4)
O2 Ce1 N4 C32 67.3(4)
O3 Ce1 N4 C32 -20.0(5)
N1 Ce1 N4 C32 -140.3(4)
N3 Ce1 N4 C32 -11.2(4)
N2 Ce1 N4 C32 120.7(4)
O4 Ce1 N4 C24 31.2(4)
O1 Ce1 N4 C24 133.1(4)
O2 Ce1 N4 C24 -62.6(4)
O3 Ce1 N4 C24 -149.9(4)
N1 Ce1 N4 C24 89.8(4)
N3 Ce1 N4 C24 -141.1(4)
N2 Ce1 N4 C24 -9.2(5)
O4 Ce1 O1 C3 -96.5(6)
O2 Ce1 O1 C3 162.6(5)
O3 Ce1 O1 C3 52.5(6)
N1 Ce1 O1 C3 -18.3(6)
N4 Ce1 O1 C3 -166.2(7)
N3 Ce1 O1 C3 124.8(6)
N2 Ce1 O1 C3 -26.1(7)
O4 Ce1 O2 C10 39.8(5)
O1 Ce1 O2 C10 142.1(5)
O3 Ce1 O2 C10 -107.9(5)
N1 Ce1 O2 C10 -36.6(6)
N4 Ce1 O2 C10 111.9(5)
N3 Ce1 O2 C10 -179.5(5)
N2 Ce1 O2 C10 -31.8(5)
O4 Ce1 O3 C19 -142.9(5)
O1 Ce1 O3 C19 108.3(6)
O2 Ce1 O3 C19 -42.8(6)
N1 Ce1 O3 C19 177.5(6)
N4 Ce1 O3 C19 39.0(7)
N3 Ce1 O3 C19 30.6(6)
N2 Ce1 O3 C19 -113.9(6)
O1 Ce1 O4 C26 -53.9(6)
O2 Ce1 O4 C26 95.9(6)
O3 Ce1 O4 C26 -162.6(5)
N1 Ce1 O4 C26 -124.3(6)
N4 Ce1 O4 C26 16.1(6)
N3 Ce1 O4 C26 27.0(7)
N2 Ce1 O4 C26 167.6(6)
C15 N1 C1 C2 -159.3(5)
Ce1 N1 C1 C2 71.0(5)
N1 C1 C2 C3 -54.8(7)
N1 C1 C2 C7 126.2(6)
Ce1 O1 C3 C4 -141.8(5)
Ce1 O1 C3 C2 38.4(9)
C7 C2 C3 O1 -179.6(5)
C1 C2 C3 O1 1.4(8)
C7 C2 C3 C4 0.6(8)
C1 C2 C3 C4 -178.4(5)
O1 C3 C4 C5 -179.6(5)
C2 C3 C4 C5 0.2(9)
C3 C4 C5 C6 -1.0(10)
C4 C5 C6 C7 1.0(10)
C5 C6 C7 C2 .0(10)
C3 C2 C7 C6 -0.6(9)
C1 C2 C7 C6 178.5(6)
C16 N2 C8 C9 -163.6(5)
Ce1 N2 C8 C9 69.0(6)
N2 C8 C9 C14 122.0(6)
N2 C8 C9 C10 -59.9(7)
Ce1 O2 C10 C11 -129.1(5)
Ce1 O2 C10 C9 51.5(8)
C14 C9 C10 O2 178.8(5)
C8 C9 C10 O2 0.7(9)
C14 C9 C10 C11 -0.6(9)
C8 C9 C10 C11 -178.7(6)
O2 C10 C11 C12 -179.4(6)
C9 C10 C11 C12 0.0(9)
C10 C11 C12 C13 .0(10)
C11 C12 C13 C14 .0(10)
C12 C13 C14 C9 .0(10)
C10 C9 C14 C13 1.0(10)
C8 C9 C14 C13 179.0(6)
C1 N1 C15 C16 -171.8(5)
Ce1 N1 C15 C16 -41.6(6)
C8 N2 C16 C15 179.8(5)
Ce1 N2 C16 C15 -50.9(6)
N1 C15 C16 N2 62.5(6)
C31 N3 C17 C18 165.2(5)
Ce1 N3 C17 C18 -69.4(6)
N3 C17 C18 C23 -121.0(6)
N3 C17 C18 C19 60.0(7)
Ce1 O3 C19 C20 131.1(5)
Ce1 O3 C19 C18 -51.5(8)
C23 C18 C19 O3 -178.2(5)
C17 C18 C19 O3 0.8(8)
C23 C18 C19 C20 -0.7(9)
C17 C18 C19 C20 178.3(5)
O3 C19 C20 C21 177.7(6)
C18 C19 C20 C21 0.2(9)
C19 C20 C21 C22 .0(10)
C20 C21 C22 C23 .0(10)
C21 C22 C23 C18 .0(10)
C19 C18 C23 C22 1.0(10)
C17 C18 C23 C22 -178.0(6)
C32 N4 C24 C25 163.9(5)
Ce1 N4 C24 C25 -65.7(6)
N4 C24 C25 C30 -131.3(5)
N4 C24 C25 C26 53.5(7)
Ce1 O4 C26 C27 148.5(5)
Ce1 O4 C26 C25 -32.8(9)
C30 C25 C26 O4 -179.3(5)
C24 C25 C26 O4 -4.0(8)
C30 C25 C26 C27 -0.5(8)
C24 C25 C26 C27 174.7(5)
O4 C26 C27 C28 178.4(6)
C25 C26 C27 C28 -0.3(9)
C26 C27 C28 C29 .0(10)
C27 C28 C29 C30 .0(10)
C26 C25 C30 C29 1.3(9)
C24 C25 C30 C29 -173.9(6)
C28 C29 C30 C25 -1.0(10)
C17 N3 C31 C32 177.8(5)
Ce1 N3 C31 C32 50.6(6)
C24 N4 C32 C31 173.5(5)
Ce1 N4 C32 C31 42.1(6)
N3 C31 C32 N4 -63.2(7)
